data_4065774
loop_
_publ_author_name
'Gurubasavaraj, Prabhuodeyara M.'
'Nomura, Kotohiro'

_publ_section_title
;
 Hetero-bimetallic Complexes of Titanatranes with Aluminum Alkyls:
 Synthesis, Structural Analysis, and Their Use in Catalysis for Ethylene
 Polymerization
;
_journal_issue 16
_journal_name_full Organometallics
_journal_page_first 3500
_journal_paper_doi 10.1021/om100119g
_journal_volume 29
_journal_year 2010
_chemical_formula_moiety 'C33 H46 Al N O4 Ti '
_chemical_formula_sum 'C33 H46 Al N O4 Ti'
_chemical_formula_weight 595.61
_space_group_IT_number 14
_symmetry_cell_setting monoclinic
_symmetry_Int_Tables_number 14
_symmetry_space_group_name_Hall '-P 2ybc'
_symmetry_space_group_name_H-M 'P 1 21/c 1'
_cell_angle_alpha 90.0000
_cell_angle_beta 102.6007(14)
_cell_angle_gamma 90.0000
_cell_formula_units_Z 4
_cell_length_a 12.0736(7)
_cell_length_b 12.1902(6)
_cell_length_c 22.0576(10)
_cell_measurement_reflns_used 16134
_cell_measurement_temperature 113.1
_cell_measurement_theta_max 25.3
_cell_measurement_theta_min 3.3
_cell_volume 3168.2(3)
_computing_cell_refinement PROCESS-AUTO
_computing_data_collection PROCESS-AUTO
_computing_data_reduction CrystalStructure
_computing_publication_material 'CrystalStructure 3.8'
_computing_structure_refinement SHELXL
_computing_structure_solution SHELXS97
_diffrn_ambient_temperature 113.1
_diffrn_detector_area_resol_mean 10.00
_diffrn_measured_fraction_theta_full 0.997
_diffrn_measured_fraction_theta_max 0.997
_diffrn_measurement_device_type 'Rigaku RAXIS-RAPID'
_diffrn_measurement_method \w
_diffrn_radiation_type 'Mo K\a'
_diffrn_radiation_wavelength 0.71075
_diffrn_reflns_av_R_equivalents 0.035
_diffrn_reflns_limit_h_max 14
_diffrn_reflns_limit_h_min -14
_diffrn_reflns_limit_k_max 14
_diffrn_reflns_limit_k_min -14
_diffrn_reflns_limit_l_max 26
_diffrn_reflns_limit_l_min -26
_diffrn_reflns_number 25064
_diffrn_reflns_theta_full 25.30
_diffrn_reflns_theta_max 25.30
_exptl_absorpt_coefficient_mu 0.334
_exptl_absorpt_correction_T_max 0.961
_exptl_absorpt_correction_T_min 0.833
_exptl_absorpt_correction_type multi-scan
_exptl_absorpt_process_details
;
    Higashi, T. (1995). Program for Absorption Correction.
    Rigaku Corporation, Tokyo, Japan.
;
_exptl_crystal_colour orange
_exptl_crystal_density_diffrn 1.249
_exptl_crystal_density_method 'not measured'
_exptl_crystal_description block
_exptl_crystal_F_000 1272.00
_exptl_crystal_size_max 0.18
_exptl_crystal_size_mid 0.15
_exptl_crystal_size_min 0.12
_refine_diff_density_max 0.27
_refine_diff_density_min -0.36
_refine_ls_extinction_method none
_refine_ls_goodness_of_fit_ref 1.025
_refine_ls_hydrogen_treatment refall
_refine_ls_number_parameters 362
_refine_ls_number_reflns 5758
_refine_ls_R_factor_gt 0.0359
_refine_ls_shift/su_max 0.0010
_refine_ls_structure_factor_coef Fsqd
_refine_ls_weighting_details 'w = 1/[\s^2^(Fo^2^)+(0.0457P)^2^+2.3262P] where P=(Fo^2^+2Fc^2^)/3'
_refine_ls_weighting_scheme calc
_refine_ls_wR_factor_ref 0.0959
_reflns_number_gt 4947
_reflns_number_total 5758
_reflns_threshold_expression F^2^>2.0\s(F^2^)
_cod_data_source_file om100119g_si_002.cif
_cod_data_source_block '_GMeTriTiAl'
_cod_original_formula_sum 'C33 H46 Al N O4 Ti '
_cod_database_code 4065774

loop_
_symmetry_equiv_pos_site_id
_symmetry_equiv_pos_as_xyz
1 +X,+Y,+Z
2 -X,1/2+Y,1/2-Z
3 -X,-Y,-Z
4 +X,1/2-Y,1/2+Z

loop_
_atom_site_label
_atom_site_type_symbol
_atom_site_fract_x
_atom_site_fract_y
_atom_site_fract_z
_atom_site_U_iso_or_equiv
_atom_site_adp_type
_atom_site_occupancy
_atom_site_symmetry_multiplicity
_atom_site_calc_flag
_atom_site_refinement_flags
Ti(1) Ti 0.33330(3) 0.74200(3) 0.859379(15) 0.01662(10) Uani 1.00 1 d .
Al(1) Al 0.23963(5) 0.84340(5) 0.73192(3) 0.02118(14) Uani 1.00 1 d .
O(1) O 0.33272(11) 0.73068(10) 0.76561(6) 0.0202(2) Uani 1.00 1 d .
O(2) O 0.20461(10) 0.83916(10) 0.80921(6) 0.0188(2) Uani 1.00 1 d .
O(3) O 0.42627(11) 0.62318(10) 0.87553(6) 0.0201(2) Uani 1.00 1 d .
O(4) O 0.28190(11) 0.76247(10) 0.93127(6) 0.0205(2) Uani 1.00 1 d .
N(1) N 0.18425(13) 0.60331(12) 0.84524(7) 0.0175(3) Uani 1.00 1 d .
C(1) C 0.45462(17) 0.86858(16) 0.87901(10) 0.0255(4) Uani 1.00 1 d .
C(2) C 0.3225(2) 0.97615(18) 0.71895(11) 0.0341(5) Uani 1.00 1 d .
C(3) C 0.10438(19) 0.81101(19) 0.66705(9) 0.0320(4) Uani 1.00 1 d .
C(4) C 0.07987(16) 0.63983(15) 0.80039(9) 0.0206(4) Uani 1.00 1 d .
C(5) C 0.03159(15) 0.74847(15) 0.81532(8) 0.0193(3) Uani 1.00 1 d .
C(6) C -0.07848(16) 0.75585(16) 0.82519(9) 0.0215(4) Uani 1.00 1 d .
C(7) C -0.12407(16) 0.85495(17) 0.83903(9) 0.0233(4) Uani 1.00 1 d .
C(8) C -0.05758(16) 0.94897(16) 0.84220(8) 0.0229(4) Uani 1.00 1 d .
C(9) C 0.05236(16) 0.94636(16) 0.83184(8) 0.0202(4) Uani 1.00 1 d .
C(10) C 0.09470(15) 0.84478(15) 0.81869(8) 0.0182(3) Uani 1.00 1 d .
C(11) C -0.24277(17) 0.86000(19) 0.85084(11) 0.0335(5) Uani 1.00 1 d .
C(12) C 0.12457(17) 1.04812(16) 0.83559(9) 0.0258(4) Uani 1.00 1 d .
C(13) C 0.22888(16) 0.50432(15) 0.81790(9) 0.0198(3) Uani 1.00 1 d .
C(14) C 0.32992(15) 0.45133(15) 0.86016(8) 0.0186(3) Uani 1.00 1 d .
C(15) C 0.32973(16) 0.34014(15) 0.87530(9) 0.0207(4) Uani 1.00 1 d .
C(16) C 0.42347(17) 0.29044(16) 0.91358(9) 0.0227(4) Uani 1.00 1 d .
C(17) C 0.51965(16) 0.35330(16) 0.93539(9) 0.0219(4) Uani 1.00 1 d .
C(18) C 0.52434(15) 0.46475(15) 0.92177(8) 0.0189(3) Uani 1.00 1 d .
C(19) C 0.42715(16) 0.51309(15) 0.88557(8) 0.0184(3) Uani 1.00 1 d .
C(20) C 0.41929(19) 0.17056(16) 0.93099(11) 0.0314(4) Uani 1.00 1 d .
C(21) C 0.62878(16) 0.53296(16) 0.94612(9) 0.0228(4) Uani 1.00 1 d .
C(22) C 0.15686(16) 0.56850(15) 0.90537(8) 0.0195(3) Uani 1.00 1 d .
C(23) C 0.12107(16) 0.65953(15) 0.94284(8) 0.0185(3) Uani 1.00 1 d .
C(24) C 0.02227(16) 0.65108(16) 0.96574(8) 0.0212(4) Uani 1.00 1 d .
C(25) C -0.01204(17) 0.73585(16) 0.99979(9) 0.0226(4) Uani 1.00 1 d .
C(26) C 0.05606(17) 0.82925(16) 1.01118(9) 0.0242(4) Uani 1.00 1 d .
C(27) C 0.15607(17) 0.84018(16) 0.98975(8) 0.0220(4) Uani 1.00 1 d .
C(28) C 0.18754(15) 0.75367(15) 0.95524(8) 0.0188(3) Uani 1.00 1 d .
C(29) C -0.12072(18) 0.72749(18) 1.02283(10) 0.0302(4) Uani 1.00 1 d .
C(30) C 0.22793(19) 0.94213(17) 1.00182(9) 0.0291(4) Uani 1.00 1 d .
C(31) C 0.41133(16) 0.67113(16) 0.73595(9) 0.0241(4) Uani 1.00 1 d .
C(32) C 0.52117(18) 0.73349(18) 0.74346(11) 0.0320(4) Uani 1.00 1 d .
C(33) C 0.35620(19) 0.65127(19) 0.66860(10) 0.0327(5) Uani 1.00 1 d .
H(1) H 0.4874 0.8811 0.8427 0.031 Uiso 1.00 1 c R
H(2) H 0.4180 0.9360 0.8889 0.031 Uiso 1.00 1 c R
H(3) H 0.5148 0.8475 0.9145 0.031 Uiso 1.00 1 c R
H(4) H 0.3640 0.9630 0.6861 0.041 Uiso 1.00 1 c R
H(5) H 0.2687 1.0366 0.7067 0.041 Uiso 1.00 1 c R
H(6) H 0.3762 0.9954 0.7576 0.041 Uiso 1.00 1 c R
H(7) H 0.1155 0.8382 0.6270 0.038 Uiso 1.00 1 c R
H(8) H 0.0382 0.8471 0.6772 0.038 Uiso 1.00 1 c R
H(9) H 0.0919 0.7316 0.6646 0.038 Uiso 1.00 1 c R
H(10) H 0.0208 0.5828 0.7984 0.025 Uiso 1.00 1 c R
H(11) H 0.0973 0.6450 0.7587 0.025 Uiso 1.00 1 c R
H(12) H -0.1235 0.6913 0.8224 0.026 Uiso 1.00 1 c R
H(13) H -0.0880 1.0171 0.8517 0.028 Uiso 1.00 1 c R
H(14) H -0.2954 0.8863 0.8134 0.040 Uiso 1.00 1 c R
H(15) H -0.2439 0.9103 0.8853 0.040 Uiso 1.00 1 c R
H(16) H -0.2658 0.7866 0.8614 0.040 Uiso 1.00 1 c R
H(17) H 0.1386 1.0647 0.7944 0.031 Uiso 1.00 1 c R
H(18) H 0.0850 1.1099 0.8498 0.031 Uiso 1.00 1 c R
H(19) H 0.1971 1.0359 0.8649 0.031 Uiso 1.00 1 c R
H(20) H 0.2505 0.5261 0.7788 0.024 Uiso 1.00 1 c R
H(21) H 0.1673 0.4494 0.8073 0.024 Uiso 1.00 1 c R
H(22) H 0.2642 0.2973 0.8591 0.025 Uiso 1.00 1 c R
H(23) H 0.5846 0.3193 0.9605 0.026 Uiso 1.00 1 c R
H(24) H 0.3605 0.1598 0.9548 0.038 Uiso 1.00 1 c R
H(25) H 0.4016 0.1259 0.8932 0.038 Uiso 1.00 1 c R
H(26) H 0.4931 0.1484 0.9562 0.038 Uiso 1.00 1 c R
H(27) H 0.6936 0.4845 0.9615 0.027 Uiso 1.00 1 c R
H(28) H 0.6447 0.5789 0.9126 0.027 Uiso 1.00 1 c R
H(29) H 0.6159 0.5797 0.9800 0.027 Uiso 1.00 1 c R
H(30) H 0.2245 0.5322 0.9309 0.023 Uiso 1.00 1 c R
H(31) H 0.0952 0.5134 0.8964 0.023 Uiso 1.00 1 c R
H(32) H -0.0223 0.5863 0.9579 0.025 Uiso 1.00 1 c R
H(33) H 0.0336 0.8876 1.0344 0.029 Uiso 1.00 1 c R
H(34) H -0.1031 0.7292 1.0683 0.036 Uiso 1.00 1 c R
H(35) H -0.1592 0.6585 1.0084 0.036 Uiso 1.00 1 c R
H(36) H -0.1703 0.7893 1.0068 0.036 Uiso 1.00 1 c R
H(37) H 0.2455 0.9676 0.9628 0.035 Uiso 1.00 1 c R
H(38) H 0.1864 0.9995 1.0187 0.035 Uiso 1.00 1 c R
H(39) H 0.2987 0.9256 1.0318 0.035 Uiso 1.00 1 c R
H(40) H 0.4278 0.5984 0.7570 0.029 Uiso 1.00 1 c R
H(41) H 0.5066 0.8050 0.7230 0.038 Uiso 1.00 1 c R
H(42) H 0.5542 0.7442 0.7877 0.038 Uiso 1.00 1 c R
H(43) H 0.5742 0.6918 0.7245 0.038 Uiso 1.00 1 c R
H(44) H 0.3474 0.7212 0.6462 0.039 Uiso 1.00 1 c R
H(45) H 0.2815 0.6177 0.6657 0.039 Uiso 1.00 1 c R
H(46) H 0.4039 0.6020 0.6502 0.039 Uiso 1.00 1 c R

loop_
_atom_site_aniso_label
_atom_site_aniso_U_11
_atom_site_aniso_U_22
_atom_site_aniso_U_33
_atom_site_aniso_U_12
_atom_site_aniso_U_13
_atom_site_aniso_U_23
Ti(1) 0.01493(18) 0.01691(18) 0.01808(17) -0.00154(13) 0.00373(13) 0.00007(13)
Al(1) 0.0226(3) 0.0210(3) 0.0206(2) 0.0012(2) 0.0063(2) 0.0034(2)
O(1) 0.0204(6) 0.0206(6) 0.0211(6) 0.0016(5) 0.0081(5) 0.0006(5)
O(2) 0.0155(6) 0.0197(6) 0.0219(6) 0.0007(5) 0.0056(5) 0.0015(5)
O(3) 0.0174(6) 0.0173(6) 0.0249(6) -0.0015(5) 0.0031(5) 0.0015(5)
O(4) 0.0187(6) 0.0232(6) 0.0199(6) -0.0045(5) 0.0050(5) -0.0016(5)
N(1) 0.0164(7) 0.0179(7) 0.0181(7) 0.0009(6) 0.0037(6) -0.0001(6)
C(1) 0.0218(10) 0.0242(10) 0.0312(10) -0.0038(8) 0.0072(8) -0.0041(8)
C(2) 0.0396(13) 0.0281(11) 0.0383(12) 0.0003(9) 0.0163(10) 0.0097(9)
C(3) 0.0335(12) 0.0367(12) 0.0241(10) 0.0045(9) 0.0024(8) 0.0024(9)
C(4) 0.0176(9) 0.0213(9) 0.0216(9) -0.0020(7) 0.0015(7) -0.0003(7)
C(5) 0.0172(9) 0.0228(9) 0.0164(8) 0.0007(7) 0.0004(7) 0.0002(7)
C(6) 0.0169(9) 0.0245(10) 0.0216(9) -0.0022(7) 0.0013(7) 0.0013(7)
C(7) 0.0166(9) 0.0317(10) 0.0205(9) 0.0027(8) 0.0019(7) -0.0004(8)
C(8) 0.0221(10) 0.0250(10) 0.0200(9) 0.0062(8) 0.0006(7) -0.0014(7)
C(9) 0.0196(9) 0.0232(9) 0.0161(8) 0.0021(7) 0.0001(7) -0.0012(7)
C(10) 0.0150(9) 0.0232(9) 0.0162(8) 0.0015(7) 0.0026(7) 0.0019(7)
C(11) 0.0203(10) 0.0395(12) 0.0418(12) -0.0009(9) 0.0090(9) -0.0068(10)
C(12) 0.0234(10) 0.0226(10) 0.0299(10) 0.0016(8) 0.0024(8) -0.0028(8)
C(13) 0.0192(9) 0.0184(9) 0.0220(9) -0.0017(7) 0.0051(7) -0.0035(7)
C(14) 0.0178(9) 0.0208(9) 0.0188(8) 0.0014(7) 0.0075(7) -0.0009(7)
C(15) 0.0211(9) 0.0188(9) 0.0247(9) -0.0014(7) 0.0103(7) -0.0044(7)
C(16) 0.0265(10) 0.0195(9) 0.0253(9) 0.0039(8) 0.0127(8) 0.0014(7)
C(17) 0.0218(10) 0.0239(10) 0.0214(9) 0.0076(8) 0.0077(7) 0.0017(7)
C(18) 0.0193(9) 0.0230(9) 0.0163(8) 0.0022(7) 0.0076(7) -0.0017(7)
C(19) 0.0208(9) 0.0178(9) 0.0191(8) 0.0010(7) 0.0097(7) -0.0002(7)
C(20) 0.0297(11) 0.0217(10) 0.0448(12) 0.0042(8) 0.0123(9) 0.0055(9)
C(21) 0.0184(9) 0.0269(10) 0.0229(9) 0.0011(8) 0.0037(7) 0.0001(8)
C(22) 0.0194(9) 0.0191(9) 0.0203(9) -0.0020(7) 0.0051(7) 0.0016(7)
C(23) 0.0189(9) 0.0201(9) 0.0161(8) 0.0002(7) 0.0032(7) 0.0018(7)
C(24) 0.0212(9) 0.0232(9) 0.0188(9) -0.0017(7) 0.0033(7) 0.0029(7)
C(25) 0.0219(10) 0.0289(10) 0.0178(8) 0.0045(8) 0.0056(7) 0.0047(7)
C(26) 0.0307(11) 0.0247(10) 0.0177(9) 0.0050(8) 0.0066(7) -0.0001(7)
C(27) 0.0263(10) 0.0228(9) 0.0159(8) 0.0008(8) 0.0024(7) 0.0002(7)
C(28) 0.0169(9) 0.0244(9) 0.0143(8) -0.0001(7) 0.0016(6) 0.0026(7)
C(29) 0.0268(11) 0.0367(12) 0.0298(10) 0.0031(9) 0.0118(8) -0.0006(9)
C(30) 0.0364(12) 0.0270(10) 0.0246(10) -0.0035(9) 0.0079(8) -0.0040(8)
C(31) 0.0228(10) 0.0240(10) 0.0293(10) 0.0027(8) 0.0136(8) -0.0012(8)
C(32) 0.0230(10) 0.0362(12) 0.0397(12) -0.0011(9) 0.0132(9) -0.0058(9)
C(33) 0.0303(11) 0.0394(12) 0.0320(11) -0.0032(9) 0.0147(9) -0.0096(9)

loop_
_atom_type_symbol
_atom_type_description
_atom_type_scat_dispersion_real
_atom_type_scat_dispersion_imag
_atom_type_scat_source
C C 0.003 0.002
;
International Tables for Crystallography
(1992, Vol. C, Tables 4.2.6.8 and 6.1.1.4)
;
H H 0.000 0.000
;
International Tables for Crystallography
(1992, Vol. C, Table 6.1.1.4)
;
N N 0.006 0.003
;
International Tables for Crystallography
(1992, Vol. C, Tables 4.2.6.8 and 6.1.1.4)
;
O O 0.011 0.006
;
International Tables for Crystallography
(1992, Vol. C, Tables 4.2.6.8 and 6.1.1.4)
;
Al Al 0.064 0.051
;
International Tables for Crystallography
(1992, Vol. C, Tables 4.2.6.8 and 6.1.1.4)
;
Ti Ti 0.278 0.446
;
International Tables for Crystallography
(1992, Vol. C, Tables 4.2.6.8 and 6.1.1.4)
;

loop_
_geom_angle_atom_site_label_1
_geom_angle_atom_site_label_2
_geom_angle_atom_site_label_3
_geom_angle
_geom_angle_publ_flag
O(1) Ti(1) O(2) 70.48(5) yes
O(1) Ti(1) O(3) 90.57(5) yes
O(1) Ti(1) O(4) 160.13(5) yes
O(1) Ti(1) N(1) 89.11(5) yes
O(1) Ti(1) C(1) 96.01(7) yes
O(2) Ti(1) O(3) 156.71(5) yes
O(2) Ti(1) O(4) 91.61(5) yes
O(2) Ti(1) N(1) 83.20(4) yes
O(2) Ti(1) C(1) 95.62(6) yes
O(3) Ti(1) O(4) 104.40(6) yes
O(3) Ti(1) N(1) 83.09(5) yes
O(3) Ti(1) C(1) 99.86(6) yes
O(4) Ti(1) N(1) 79.99(5) yes
O(4) Ti(1) C(1) 94.22(7) yes
N(1) Ti(1) C(1) 174.04(7) yes
O(1) Al(1) O(2) 81.24(6) yes
O(1) Al(1) C(2) 113.14(8) yes
O(1) Al(1) C(3) 119.04(8) yes
O(2) Al(1) C(2) 112.70(8) yes
O(2) Al(1) C(3) 110.26(8) yes
C(2) Al(1) C(3) 115.50(9) yes
Ti(1) O(1) Al(1) 102.93(6) yes
Ti(1) O(1) C(31) 128.34(10) yes
Al(1) O(1) C(31) 126.49(11) yes
Ti(1) O(2) Al(1) 102.32(6) yes
Ti(1) O(2) C(10) 125.27(10) yes
Al(1) O(2) C(10) 123.83(10) yes
Ti(1) O(3) C(19) 143.14(12) yes
Ti(1) O(4) C(28) 142.36(10) yes
Ti(1) N(1) C(4) 111.79(10) yes
Ti(1) N(1) C(13) 106.81(11) yes
Ti(1) N(1) C(22) 112.50(9) yes
C(4) N(1) C(13) 107.41(13) yes
C(4) N(1) C(22) 110.77(15) yes
C(13) N(1) C(22) 107.23(13) yes
N(1) C(4) C(5) 115.31(14) yes
C(4) C(5) C(6) 121.06(16) yes
C(4) C(5) C(10) 121.17(17) yes
C(6) C(5) C(10) 117.76(17) yes
C(5) C(6) C(7) 121.80(17) yes
C(6) C(7) C(8) 118.38(18) yes
C(6) C(7) C(11) 120.60(18) yes
C(8) C(7) C(11) 121.02(18) yes
C(7) C(8) C(9) 122.11(18) yes
C(8) C(9) C(10) 117.35(17) yes
C(8) C(9) C(12) 122.10(17) yes
C(10) C(9) C(12) 120.54(17) yes
O(2) C(10) C(5) 118.67(16) yes
O(2) C(10) C(9) 118.73(16) yes
C(5) C(10) C(9) 122.59(17) yes
N(1) C(13) C(14) 114.12(14) yes
C(13) C(14) C(15) 121.33(15) yes
C(13) C(14) C(19) 120.64(16) yes
C(15) C(14) C(19) 118.03(15) yes
C(14) C(15) C(16) 121.55(16) yes
C(15) C(16) C(17) 118.53(17) yes
C(15) C(16) C(20) 120.35(17) yes
C(17) C(16) C(20) 121.12(16) yes
C(16) C(17) C(18) 122.25(16) yes
C(17) C(18) C(19) 117.72(16) yes
C(17) C(18) C(21) 122.02(15) yes
C(19) C(18) C(21) 120.24(16) yes
O(3) C(19) C(14) 119.21(15) yes
O(3) C(19) C(18) 119.01(15) yes
C(14) C(19) C(18) 121.78(16) yes
N(1) C(22) C(23) 115.07(14) yes
C(22) C(23) C(24) 121.01(16) yes
C(22) C(23) C(28) 119.61(17) yes
C(24) C(23) C(28) 119.38(17) yes
C(23) C(24) C(25) 121.21(17) yes
C(24) C(25) C(26) 118.03(19) yes
C(24) C(25) C(29) 120.92(17) yes
C(26) C(25) C(29) 121.05(18) yes
C(25) C(26) C(27) 122.44(19) yes
C(26) C(27) C(28) 118.00(17) yes
C(26) C(27) C(30) 121.77(18) yes
C(28) C(27) C(30) 120.22(18) yes
O(4) C(28) C(23) 118.95(16) yes
O(4) C(28) C(27) 120.07(16) yes
C(23) C(28) C(27) 120.93(18) yes
O(1) C(31) C(32) 110.06(15) yes
O(1) C(31) C(33) 109.33(15) yes
C(32) C(31) C(33) 112.21(18) yes
Ti(1) C(1) H(1) 109.5 no
Ti(1) C(1) H(2) 109.5 no
Ti(1) C(1) H(3) 109.5 no
H(1) C(1) H(2) 109.5 no
H(1) C(1) H(3) 109.5 no
H(2) C(1) H(3) 109.5 no
Al(1) C(2) H(4) 109.5 no
Al(1) C(2) H(5) 109.5 no
Al(1) C(2) H(6) 109.5 no
H(4) C(2) H(5) 109.5 no
H(4) C(2) H(6) 109.5 no
H(5) C(2) H(6) 109.5 no
Al(1) C(3) H(7) 109.5 no
Al(1) C(3) H(8) 109.5 no
Al(1) C(3) H(9) 109.5 no
H(7) C(3) H(8) 109.5 no
H(7) C(3) H(9) 109.5 no
H(8) C(3) H(9) 109.5 no
N(1) C(4) H(10) 108.5 no
N(1) C(4) H(11) 108.4 no
C(5) C(4) H(10) 108.5 no
C(5) C(4) H(11) 108.4 no
H(10) C(4) H(11) 107.5 no
C(5) C(6) H(12) 119.1 no
C(7) C(6) H(12) 119.1 no
C(7) C(8) H(13) 118.9 no
C(9) C(8) H(13) 118.9 no
C(7) C(11) H(14) 109.5 no
C(7) C(11) H(15) 109.5 no
C(7) C(11) H(16) 109.5 no
H(14) C(11) H(15) 109.5 no
H(14) C(11) H(16) 109.5 no
H(15) C(11) H(16) 109.5 no
C(9) C(12) H(17) 109.5 no
C(9) C(12) H(18) 109.5 no
C(9) C(12) H(19) 109.5 no
H(17) C(12) H(18) 109.5 no
H(17) C(12) H(19) 109.5 no
H(18) C(12) H(19) 109.5 no
N(1) C(13) H(20) 108.7 no
N(1) C(13) H(21) 108.7 no
C(14) C(13) H(20) 108.7 no
C(14) C(13) H(21) 108.7 no
H(20) C(13) H(21) 107.6 no
C(14) C(15) H(22) 119.2 no
C(16) C(15) H(22) 119.2 no
C(16) C(17) H(23) 118.9 no
C(18) C(17) H(23) 118.9 no
C(16) C(20) H(24) 109.5 no
C(16) C(20) H(25) 109.5 no
C(16) C(20) H(26) 109.5 no
H(24) C(20) H(25) 109.5 no
H(24) C(20) H(26) 109.5 no
H(25) C(20) H(26) 109.5 no
C(18) C(21) H(27) 109.5 no
C(18) C(21) H(28) 109.5 no
C(18) C(21) H(29) 109.5 no
H(27) C(21) H(28) 109.5 no
H(27) C(21) H(29) 109.5 no
H(28) C(21) H(29) 109.5 no
N(1) C(22) H(30) 108.5 no
N(1) C(22) H(31) 108.5 no
C(23) C(22) H(30) 108.5 no
C(23) C(22) H(31) 108.5 no
H(30) C(22) H(31) 107.5 no
C(23) C(24) H(32) 119.4 no
C(25) C(24) H(32) 119.4 no
C(25) C(26) H(33) 118.8 no
C(27) C(26) H(33) 118.8 no
C(25) C(29) H(34) 109.5 no
C(25) C(29) H(35) 109.5 no
C(25) C(29) H(36) 109.5 no
H(34) C(29) H(35) 109.5 no
H(34) C(29) H(36) 109.5 no
H(35) C(29) H(36) 109.5 no
C(27) C(30) H(37) 109.5 no
C(27) C(30) H(38) 109.5 no
C(27) C(30) H(39) 109.5 no
H(37) C(30) H(38) 109.5 no
H(37) C(30) H(39) 109.5 no
H(38) C(30) H(39) 109.5 no
O(1) C(31) H(40) 108.4 no
C(32) C(31) H(40) 108.4 no
C(33) C(31) H(40) 108.4 no
C(31) C(32) H(41) 109.5 no
C(31) C(32) H(42) 109.5 no
C(31) C(32) H(43) 109.5 no
H(41) C(32) H(42) 109.5 no
H(41) C(32) H(43) 109.5 no
H(42) C(32) H(43) 109.5 no
C(31) C(33) H(44) 109.5 no
C(31) C(33) H(45) 109.5 no
C(31) C(33) H(46) 109.5 no
H(44) C(33) H(45) 109.5 no
H(44) C(33) H(46) 109.5 no
H(45) C(33) H(46) 109.5 no

loop_
_geom_bond_atom_site_label_1
_geom_bond_atom_site_label_2
_geom_bond_distance
_geom_bond_publ_flag
Ti(1) O(1) 2.0714(13) yes
Ti(1) O(2) 2.0716(11) yes
Ti(1) O(3) 1.8195(12) yes
Ti(1) O(4) 1.8416(14) yes
Ti(1) N(1) 2.4391(15) yes
Ti(1) C(1) 2.1065(19) yes
Al(1) O(1) 1.8273(13) yes
Al(1) O(2) 1.8446(15) yes
Al(1) C(2) 1.956(2) yes
Al(1) C(3) 1.962(2) yes
O(1) C(31) 1.458(2) yes
O(2) C(10) 1.389(2) yes
O(3) C(19) 1.360(2) yes
O(4) C(28) 1.361(2) yes
N(1) C(4) 1.490(2) yes
N(1) C(13) 1.501(2) yes
N(1) C(22) 1.497(2) yes
C(4) C(5) 1.512(2) yes
C(5) C(6) 1.396(2) yes
C(5) C(10) 1.393(2) yes
C(6) C(7) 1.389(2) yes
C(7) C(8) 1.392(2) yes
C(7) C(11) 1.513(3) yes
C(8) C(9) 1.396(2) yes
C(9) C(10) 1.394(2) yes
C(9) C(12) 1.508(2) yes
C(13) C(14) 1.509(2) yes
C(14) C(15) 1.396(2) yes
C(14) C(19) 1.404(2) yes
C(15) C(16) 1.394(2) yes
C(16) C(17) 1.387(2) yes
C(16) C(20) 1.515(2) yes
C(17) C(18) 1.395(2) yes
C(18) C(19) 1.397(2) yes
C(18) C(21) 1.508(2) yes
C(22) C(23) 1.502(2) yes
C(23) C(24) 1.397(2) yes
C(23) C(28) 1.393(2) yes
C(24) C(25) 1.393(2) yes
C(25) C(26) 1.395(2) yes
C(25) C(29) 1.510(3) yes
C(26) C(27) 1.396(3) yes
C(27) C(28) 1.401(2) yes
C(27) C(30) 1.506(2) yes
C(31) C(32) 1.506(2) yes
C(31) C(33) 1.509(2) yes
C(1) H(1) 0.980 no
C(1) H(2) 0.980 no
C(1) H(3) 0.980 no
C(2) H(4) 0.980 no
C(2) H(5) 0.980 no
C(2) H(6) 0.980 no
C(3) H(7) 0.980 no
C(3) H(8) 0.980 no
C(3) H(9) 0.980 no
C(4) H(10) 0.990 no
C(4) H(11) 0.990 no
C(6) H(12) 0.950 no
C(8) H(13) 0.950 no
C(11) H(14) 0.980 no
C(11) H(15) 0.980 no
C(11) H(16) 0.980 no
C(12) H(17) 0.980 no
C(12) H(18) 0.980 no
C(12) H(19) 0.980 no
C(13) H(20) 0.990 no
C(13) H(21) 0.990 no
C(15) H(22) 0.950 no
C(17) H(23) 0.950 no
C(20) H(24) 0.980 no
C(20) H(25) 0.980 no
C(20) H(26) 0.980 no
C(21) H(27) 0.980 no
C(21) H(28) 0.980 no
C(21) H(29) 0.980 no
C(22) H(30) 0.990 no
C(22) H(31) 0.990 no
C(24) H(32) 0.950 no
C(26) H(33) 0.950 no
C(29) H(34) 0.980 no
C(29) H(35) 0.980 no
C(29) H(36) 0.980 no
C(30) H(37) 0.980 no
C(30) H(38) 0.980 no
C(30) H(39) 0.980 no
C(31) H(40) 1.000 no
C(32) H(41) 0.980 no
C(32) H(42) 0.980 no
C(32) H(43) 0.980 no
C(33) H(44) 0.980 no
C(33) H(45) 0.980 no
C(33) H(46) 0.980 no

loop_
_geom_contact_atom_site_label_1
_geom_contact_atom_site_label_2
_geom_contact_distance
_geom_contact_site_symmetry_2
O(4) H(23) 2.760 3_667
O(4) H(26) 3.432 3_667
C(1) H(25) 3.230 1_565
C(1) H(26) 3.556 3_667
C(1) H(46) 3.451 2_656
C(2) H(12) 3.540 2_556
C(2) H(28) 3.263 2_656
C(2) H(40) 3.302 2_656
C(2) H(43) 3.057 2_656
C(3) H(18) 3.317 2_546
C(3) H(31) 3.519 2_556
C(3) H(34) 2.979 4_564
C(4) H(17) 3.124 2_546
C(4) H(18) 3.492 2_546
C(5) H(17) 3.596 2_546
C(6) H(5) 3.494 2_546
C(6) H(17) 3.476 2_546
C(7) H(20) 3.421 2_556
C(7) H(21) 3.359 2_556
C(8) H(9) 3.469 2_556
C(8) H(11) 3.229 2_556
C(8) H(20) 3.274 2_556
C(8) H(21) 3.275 2_556
C(8) H(33) 3.335 3_577
C(8) H(45) 3.371 2_556
C(9) H(10) 3.270 2_556
C(9) H(11) 3.397 2_556
C(9) H(21) 3.592 2_556
C(11) H(1) 3.233 1_455
C(11) H(3) 3.515 1_455
C(11) H(20) 3.488 2_556
C(11) H(38) 3.290 3_577
C(11) H(42) 2.907 1_455
C(11) H(45) 3.185 2_556
C(11) H(46) 3.531 2_556
C(12) H(9) 3.439 2_556
C(12) H(10) 3.119 2_556
C(12) H(11) 3.234 2_556
C(12) H(22) 3.458 1_565
C(12) H(25) 3.441 1_565
C(12) H(34) 3.488 3_577
C(13) H(14) 3.481 2_546
C(14) H(29) 3.462 3_667
C(14) H(41) 3.467 2_646
C(15) H(29) 3.264 3_667
C(15) H(34) 3.351 3_567
C(15) H(41) 3.265 2_646
C(15) H(43) 3.252 2_646
C(16) H(29) 2.953 3_667
C(16) H(41) 3.306 2_646
C(16) H(43) 3.280 2_646
C(16) H(44) 3.420 2_646
C(16) H(46) 3.589 2_646
C(17) H(4) 3.548 2_646
C(17) H(29) 2.856 3_667
C(17) H(41) 3.489 2_646
C(17) H(44) 3.109 2_646
C(18) H(4) 2.980 2_646
C(18) H(29) 3.074 3_667
C(19) H(4) 3.312 2_646
C(19) H(29) 3.318 3_667
C(20) H(2) 3.005 1_545
C(20) H(3) 3.333 3_667
C(20) H(19) 3.211 1_545
C(20) H(37) 3.415 1_545
C(20) H(39) 3.525 3_667
C(20) H(43) 3.457 2_646
C(20) H(46) 3.182 2_646
C(21) H(4) 3.058 2_646
C(21) H(30) 3.004 3_667
C(21) H(35) 3.041 1_655
C(22) H(27) 3.160 3_667
C(22) H(35) 3.355 3_567
C(23) H(27) 3.237 3_667
C(24) H(7) 3.491 4_565
C(24) H(32) 3.348 3_567
C(25) H(7) 3.029 4_565
C(25) H(9) 3.599 4_565
C(26) H(7) 3.226 4_565
C(26) H(9) 3.398 4_565
C(26) H(13) 3.506 3_577
C(26) H(38) 3.538 3_577
C(28) H(23) 3.097 3_667
C(28) H(27) 3.565 3_667
C(29) H(7) 3.346 4_565
C(29) H(18) 3.387 3_577
C(29) H(22) 3.441 3_567
C(29) H(24) 3.337 3_567
C(29) H(29) 3.597 1_455
C(29) H(31) 3.413 3_567
C(29) H(38) 3.497 3_577
C(30) H(15) 3.043 3_577
C(30) H(24) 3.376 1_565
C(30) H(26) 3.473 3_667
C(30) H(36) 3.343 3_577
C(30) H(46) 3.533 4_565
C(31) H(6) 3.322 2_646
C(32) H(5) 3.492 2_646
C(32) H(6) 3.158 2_646
C(32) H(14) 3.043 1_655
C(32) H(16) 3.299 1_655
C(32) H(25) 3.592 2_656
C(33) H(13) 3.567 2_546
C(33) H(14) 3.355 2_546
C(33) H(15) 3.343 2_546
C(33) H(25) 3.499 2_656
C(33) H(39) 3.091 4_564
H(1) C(11) 3.233 1_655
H(1) H(14) 2.834 1_655
H(1) H(15) 3.194 1_655
H(1) H(16) 3.136 1_655
H(1) H(25) 3.424 1_565
H(1) H(46) 2.984 2_656
H(2) C(20) 3.005 1_565
H(2) H(24) 3.237 1_565
H(2) H(25) 2.327 1_565
H(2) H(26) 3.024 1_565
H(2) H(26) 3.504 3_667
H(2) H(46) 3.204 2_656
H(3) C(11) 3.515 1_655
H(3) C(20) 3.333 3_667
H(3) H(14) 3.561 1_655
H(3) H(15) 3.211 1_655
H(3) H(16) 3.208 1_655
H(3) H(24) 2.946 3_667
H(3) H(26) 2.873 3_667
H(4) C(17) 3.548 2_656
H(4) C(18) 2.980 2_656
H(4) C(19) 3.312 2_656
H(4) C(21) 3.058 2_656
H(4) H(27) 3.189 2_656
H(4) H(28) 2.578 2_656
H(4) H(40) 3.041 2_656
H(4) H(42) 3.579 2_656
H(4) H(43) 3.403 2_656
H(5) C(6) 3.494 2_556
H(5) C(32) 3.492 2_656
H(5) H(10) 3.518 2_556
H(5) H(12) 2.560 2_556
H(5) H(16) 3.395 2_556
H(5) H(28) 3.079 2_656
H(5) H(42) 3.299 2_656
H(5) H(43) 2.868 2_656
H(6) C(31) 3.322 2_656
H(6) C(32) 3.158 2_656
H(6) H(25) 3.342 1_565
H(6) H(40) 2.760 2_656
H(6) H(42) 3.358 2_656
H(6) H(43) 2.479 2_656
H(6) H(46) 3.243 2_656
H(7) C(24) 3.491 4_564
H(7) C(25) 3.029 4_564
H(7) C(26) 3.226 4_564
H(7) C(29) 3.346 4_564
H(7) H(31) 3.276 2_556
H(7) H(33) 3.441 4_564
H(7) H(34) 2.798 4_564
H(8) H(10) 3.036 2_556
H(8) H(18) 3.247 2_546
H(8) H(21) 2.863 2_556
H(8) H(31) 2.863 2_556
H(8) H(34) 2.785 4_564
H(9) C(8) 3.469 2_546
H(9) C(12) 3.439 2_546
H(9) C(25) 3.599 4_564
H(9) C(26) 3.398 4_564
H(9) H(13) 2.638 2_546
H(9) H(18) 2.562 2_546
H(9) H(33) 3.157 4_564
H(9) H(34) 2.845 4_564
H(10) C(9) 3.270 2_546
H(10) C(12) 3.119 2_546
H(10) H(5) 3.518 2_546
H(10) H(8) 3.036 2_546
H(10) H(17) 2.495 2_546
H(10) H(18) 3.257 2_546
H(11) C(8) 3.229 2_546
H(11) C(9) 3.397 2_546
H(11) C(12) 3.234 2_546
H(11) H(13) 2.873 2_546
H(11) H(17) 2.997 2_546
H(11) H(18) 2.908 2_546
H(12) C(2) 3.540 2_546
H(12) H(5) 2.560 2_546
H(12) H(17) 2.974 2_546
H(13) C(26) 3.506 3_577
H(13) C(33) 3.567 2_556
H(13) H(9) 2.638 2_556
H(13) H(11) 2.873 2_556
H(13) H(20) 3.112 2_556
H(13) H(21) 3.526 2_556
H(13) H(33) 2.715 3_577
H(13) H(38) 3.332 3_577
H(13) H(45) 2.591 2_556
H(14) C(13) 3.481 2_556
H(14) C(32) 3.043 1_455
H(14) C(33) 3.355 2_556
H(14) H(1) 2.834 1_455
H(14) H(3) 3.561 1_455
H(14) H(20) 2.795 2_556
H(14) H(21) 3.446 2_556
H(14) H(40) 3.251 2_556
H(14) H(41) 2.931 1_455
H(14) H(42) 2.484 1_455
H(14) H(43) 3.255 1_455
H(14) H(45) 2.857 2_556
H(14) H(46) 3.120 2_556
H(15) C(30) 3.043 3_577
H(15) C(33) 3.343 2_556
H(15) H(1) 3.194 1_455
H(15) H(3) 3.211 1_455
H(15) H(38) 2.351 3_577
H(15) H(39) 2.882 3_577
H(15) H(42) 3.520 1_455
H(15) H(45) 2.764 2_556
H(15) H(46) 3.024 2_556
H(16) C(32) 3.299 1_455
H(16) H(1) 3.136 1_455
H(16) H(3) 3.208 1_455
H(16) H(5) 3.395 2_546
H(16) H(28) 3.063 1_455
H(16) H(42) 2.468 1_455
H(16) H(43) 3.412 1_455
H(17) C(4) 3.124 2_556
H(17) C(5) 3.596 2_556
H(17) C(6) 3.476 2_556
H(17) H(10) 2.495 2_556
H(17) H(11) 2.997 2_556
H(17) H(12) 2.974 2_556
H(17) H(22) 3.382 1_565
H(17) H(25) 3.516 1_565
H(18) C(3) 3.317 2_556
H(18) C(4) 3.492 2_556
H(18) C(29) 3.387 3_577
H(18) H(8) 3.247 2_556
H(18) H(9) 2.562 2_556
H(18) H(10) 3.257 2_556
H(18) H(11) 2.908 2_556
H(18) H(22) 3.122 1_565
H(18) H(33) 3.188 3_577
H(18) H(34) 2.642 3_577
H(18) H(36) 3.340 3_577
H(19) C(20) 3.211 1_565
H(19) H(22) 3.298 1_565
H(19) H(24) 2.899 1_565
H(19) H(25) 2.649 1_565
H(19) H(34) 3.519 3_577
H(20) C(7) 3.421 2_546
H(20) C(8) 3.274 2_546
H(20) C(11) 3.488 2_546
H(20) H(13) 3.112 2_546
H(20) H(14) 2.795 2_546
H(21) C(7) 3.359 2_546
H(21) C(8) 3.275 2_546
H(21) C(9) 3.592 2_546
H(21) H(8) 2.863 2_546
H(21) H(13) 3.526 2_546
H(21) H(14) 3.446 2_546
H(22) C(12) 3.458 1_545
H(22) C(29) 3.441 3_567
H(22) H(17) 3.382 1_545
H(22) H(18) 3.122 1_545
H(22) H(19) 3.298 1_545
H(22) H(34) 2.793 3_567
H(22) H(35) 3.472 3_567
H(22) H(36) 3.552 3_567
H(22) H(43) 3.230 2_646
H(23) O(4) 2.760 3_667
H(23) C(28) 3.097 3_667
H(23) H(29) 3.237 3_667
H(23) H(30) 3.453 3_667
H(23) H(39) 3.290 3_667
H(23) H(44) 2.912 2_646
H(24) C(29) 3.337 3_567
H(24) C(30) 3.376 1_545
H(24) H(2) 3.237 1_545
H(24) H(3) 2.946 3_667
H(24) H(19) 2.899 1_545
H(24) H(29) 3.471 3_667
H(24) H(34) 3.325 3_567
H(24) H(35) 3.512 3_567
H(24) H(36) 2.688 3_567
H(24) H(37) 2.748 1_545
H(24) H(38) 3.393 1_545
H(24) H(39) 3.484 1_545
H(25) C(1) 3.230 1_545
H(25) C(12) 3.441 1_545
H(25) C(32) 3.592 2_646
H(25) C(33) 3.499 2_646
H(25) H(1) 3.424 1_545
H(25) H(2) 2.327 1_545
H(25) H(6) 3.342 1_545
H(25) H(17) 3.516 1_545
H(25) H(19) 2.649 1_545
H(25) H(37) 3.301 1_545
H(25) H(43) 2.792 2_646
H(25) H(44) 3.527 2_646
H(25) H(46) 2.738 2_646
H(26) O(4) 3.432 3_667
H(26) C(1) 3.556 3_667
H(26) C(30) 3.473 3_667
H(26) H(2) 3.024 1_545
H(26) H(2) 3.504 3_667
H(26) H(3) 2.873 3_667
H(26) H(37) 3.563 3_667
H(26) H(39) 2.630 3_667
H(26) H(44) 3.391 2_646
H(26) H(46) 2.941 2_646
H(27) C(22) 3.160 3_667
H(27) C(23) 3.237 3_667
H(27) C(28) 3.565 3_667
H(27) H(4) 3.189 2_646
H(27) H(30) 2.371 3_667
H(27) H(31) 3.582 3_667
H(27) H(35) 2.815 1_655
H(28) C(2) 3.263 2_646
H(28) H(4) 2.578 2_646
H(28) H(5) 3.079 2_646
H(28) H(16) 3.063 1_655
H(28) H(35) 2.970 1_655
H(29) C(14) 3.462 3_667
H(29) C(15) 3.264 3_667
H(29) C(16) 2.953 3_667
H(29) C(17) 2.856 3_667
H(29) C(18) 3.074 3_667
H(29) C(19) 3.318 3_667
H(29) C(29) 3.597 1_655
H(29) H(23) 3.237 3_667
H(29) H(24) 3.471 3_667
H(29) H(30) 2.789 3_667
H(29) H(35) 2.818 1_655
H(29) H(36) 3.588 1_655
H(30) C(21) 3.004 3_667
H(30) H(23) 3.453 3_667
H(30) H(27) 2.371 3_667
H(30) H(29) 2.789 3_667
H(30) H(34) 3.509 3_567
H(30) H(35) 2.877 3_567
H(31) C(3) 3.519 2_546
H(31) C(29) 3.413 3_567
H(31) H(7) 3.276 2_546
H(31) H(8) 2.863 2_546
H(31) H(27) 3.582 3_667
H(31) H(34) 3.053 3_567
H(31) H(35) 2.948 3_567
H(32) C(24) 3.348 3_567
H(32) H(32) 2.779 3_567
H(33) C(8) 3.335 3_577
H(33) H(7) 3.441 4_565
H(33) H(9) 3.157 4_565
H(33) H(13) 2.715 3_577
H(33) H(18) 3.188 3_577
H(33) H(33) 3.152 3_577
H(33) H(38) 2.994 3_577
H(34) C(3) 2.979 4_565
H(34) C(12) 3.488 3_577
H(34) C(15) 3.351 3_567
H(34) H(7) 2.798 4_565
H(34) H(8) 2.785 4_565
H(34) H(9) 2.845 4_565
H(34) H(18) 2.642 3_577
H(34) H(19) 3.519 3_577
H(34) H(22) 2.793 3_567
H(34) H(24) 3.325 3_567
H(34) H(30) 3.509 3_567
H(34) H(31) 3.053 3_567
H(35) C(21) 3.041 1_455
H(35) C(22) 3.355 3_567
H(35) H(22) 3.472 3_567
H(35) H(24) 3.512 3_567
H(35) H(27) 2.815 1_455
H(35) H(28) 2.970 1_455
H(35) H(29) 2.818 1_455
H(35) H(30) 2.877 3_567
H(35) H(31) 2.948 3_567
H(36) C(30) 3.343 3_577
H(36) H(18) 3.340 3_577
H(36) H(22) 3.552 3_567
H(36) H(24) 2.688 3_567
H(36) H(29) 3.588 1_455
H(36) H(37) 3.212 3_577
H(36) H(38) 2.633 3_577
H(37) C(20) 3.415 1_565
H(37) H(24) 2.748 1_565
H(37) H(25) 3.301 1_565
H(37) H(26) 3.563 3_667
H(37) H(36) 3.212 3_577
H(38) C(11) 3.290 3_577
H(38) C(26) 3.538 3_577
H(38) C(29) 3.497 3_577
H(38) H(13) 3.332 3_577
H(38) H(15) 2.351 3_577
H(38) H(24) 3.393 1_565
H(38) H(33) 2.994 3_577
H(38) H(36) 2.633 3_577
H(38) H(45) 3.500 4_565
H(39) C(20) 3.525 3_667
H(39) C(33) 3.091 4_565
H(39) H(15) 2.882 3_577
H(39) H(23) 3.290 3_667
H(39) H(24) 3.484 1_565
H(39) H(26) 2.630 3_667
H(39) H(44) 3.045 4_565
H(39) H(45) 3.052 4_565
H(39) H(46) 2.665 4_565
H(40) C(2) 3.302 2_646
H(40) H(4) 3.041 2_646
H(40) H(6) 2.760 2_646
H(40) H(14) 3.251 2_546
H(41) C(14) 3.467 2_656
H(41) C(15) 3.265 2_656
H(41) C(16) 3.306 2_656
H(41) C(17) 3.489 2_656
H(41) H(14) 2.931 1_655
H(42) C(11) 2.907 1_655
H(42) H(4) 3.579 2_646
H(42) H(5) 3.299 2_646
H(42) H(6) 3.358 2_646
H(42) H(14) 2.484 1_655
H(42) H(15) 3.520 1_655
H(42) H(16) 2.468 1_655
H(43) C(2) 3.057 2_646
H(43) C(15) 3.252 2_656
H(43) C(16) 3.280 2_656
H(43) C(20) 3.457 2_656
H(43) H(4) 3.403 2_646
H(43) H(5) 2.868 2_646
H(43) H(6) 2.479 2_646
H(43) H(14) 3.255 1_655
H(43) H(16) 3.412 1_655
H(43) H(22) 3.230 2_656
H(43) H(25) 2.792 2_656
H(44) C(16) 3.420 2_656
H(44) C(17) 3.109 2_656
H(44) H(23) 2.912 2_656
H(44) H(25) 3.527 2_656
H(44) H(26) 3.391 2_656
H(44) H(39) 3.045 4_564
H(45) C(8) 3.371 2_546
H(45) C(11) 3.185 2_546
H(45) H(13) 2.591 2_546
H(45) H(14) 2.857 2_546
H(45) H(15) 2.764 2_546
H(45) H(38) 3.500 4_564
H(45) H(39) 3.052 4_564
H(46) C(1) 3.451 2_646
H(46) C(11) 3.531 2_546
H(46) C(16) 3.589 2_656
H(46) C(20) 3.182 2_656
H(46) C(30) 3.533 4_564
H(46) H(1) 2.984 2_646
H(46) H(2) 3.204 2_646
H(46) H(6) 3.243 2_646
H(46) H(14) 3.120 2_546
H(46) H(15) 3.024 2_546
H(46) H(25) 2.738 2_656
H(46) H(26) 2.941 2_656
H(46) H(39) 2.665 4_564

loop_
_geom_torsion_atom_site_label_1
_geom_torsion_atom_site_label_2
_geom_torsion_atom_site_label_3
_geom_torsion_atom_site_label_4
_geom_torsion
O(1) Ti(1) O(2) Al(1) -12.73(5)
O(1) Ti(1) O(2) C(10) 135.75(13)
O(2) Ti(1) O(1) Al(1) 12.88(5)
O(2) Ti(1) O(1) C(31) 176.51(14)
O(1) Ti(1) O(3) C(19) -98.34(19)
O(3) Ti(1) O(1) Al(1) 179.06(6)
O(3) Ti(1) O(1) C(31) -17.31(14)
O(1) Ti(1) O(4) C(28) 28.3(2)
O(4) Ti(1) O(1) Al(1) 39.65(18)
O(4) Ti(1) O(1) C(31) -156.72(16)
O(1) Ti(1) N(1) C(4) -60.63(12)
O(1) Ti(1) N(1) C(13) 56.59(10)
O(1) Ti(1) N(1) C(22) 173.98(11)
N(1) Ti(1) O(1) Al(1) 95.98(6)
N(1) Ti(1) O(1) C(31) -100.39(13)
C(1) Ti(1) O(1) Al(1) -80.96(7)
C(1) Ti(1) O(1) C(31) 82.67(14)
O(2) Ti(1) O(3) C(19) -63.6(2)
O(3) Ti(1) O(2) Al(1) -49.92(17)
O(3) Ti(1) O(2) C(10) 98.56(19)
O(2) Ti(1) O(4) C(28) 53.45(18)
O(4) Ti(1) O(2) Al(1) 176.08(6)
O(4) Ti(1) O(2) C(10) -35.44(13)
O(2) Ti(1) N(1) C(4) 9.82(12)
O(2) Ti(1) N(1) C(13) 127.04(10)
O(2) Ti(1) N(1) C(22) -115.56(11)
N(1) Ti(1) O(2) Al(1) -104.20(6)
N(1) Ti(1) O(2) C(10) 44.28(12)
C(1) Ti(1) O(2) Al(1) 81.68(8)
C(1) Ti(1) O(2) C(10) -129.84(13)
O(3) Ti(1) O(4) C(28) -109.48(18)
O(4) Ti(1) O(3) C(19) 68.5(2)
O(3) Ti(1) N(1) C(4) -151.32(13)
O(3) Ti(1) N(1) C(13) -34.10(10)
O(3) Ti(1) N(1) C(22) 83.30(11)
N(1) Ti(1) O(3) C(19) -9.31(19)
C(1) Ti(1) O(3) C(19) 165.45(19)
O(4) Ti(1) N(1) C(4) 102.67(12)
O(4) Ti(1) N(1) C(13) -140.10(11)
O(4) Ti(1) N(1) C(22) -22.71(11)
N(1) Ti(1) O(4) C(28) -29.35(18)
C(1) Ti(1) O(4) C(28) 149.20(18)
C(1) Ti(1) N(1) C(4) 88.7(6)
C(1) Ti(1) N(1) C(13) -154.1(5)
C(1) Ti(1) N(1) C(22) -36.7(6)
O(1) Al(1) O(2) Ti(1) 13.78(5)
O(1) Al(1) O(2) C(10) -135.30(13)
O(2) Al(1) O(1) Ti(1) -13.82(5)
O(2) Al(1) O(1) C(31) -177.86(13)
C(2) Al(1) O(1) Ti(1) 97.21(9)
C(2) Al(1) O(1) C(31) -66.83(15)
C(3) Al(1) O(1) Ti(1) -122.19(9)
C(3) Al(1) O(1) C(31) 73.77(16)
C(2) Al(1) O(2) Ti(1) -97.72(8)
C(2) Al(1) O(2) C(10) 113.20(14)
C(3) Al(1) O(2) Ti(1) 131.60(8)
C(3) Al(1) O(2) C(10) -17.48(15)
Ti(1) O(1) C(31) C(32) -76.87(18)
Ti(1) O(1) C(31) C(33) 159.45(12)
Al(1) O(1) C(31) C(32) 83.15(17)
Al(1) O(1) C(31) C(33) -40.5(2)
Ti(1) O(2) C(10) C(5) -56.76(19)
Ti(1) O(2) C(10) C(9) 122.58(14)
Al(1) O(2) C(10) C(5) 85.30(17)
Al(1) O(2) C(10) C(9) -95.37(16)
Ti(1) O(3) C(19) C(14) 26.6(3)
Ti(1) O(3) C(19) C(18) -152.38(16)
Ti(1) O(4) C(28) C(23) 45.3(2)
Ti(1) O(4) C(28) C(27) -132.26(16)
Ti(1) N(1) C(4) C(5) -54.71(19)
Ti(1) N(1) C(13) C(14) 64.59(17)
Ti(1) N(1) C(22) C(23) 57.32(16)
C(4) N(1) C(13) C(14) -175.33(15)
C(13) N(1) C(4) C(5) -171.57(16)
C(4) N(1) C(22) C(23) -68.62(18)
C(22) N(1) C(4) C(5) 71.62(19)
C(13) N(1) C(22) C(23) 174.47(14)
C(22) N(1) C(13) C(14) -56.22(19)
N(1) C(4) C(5) C(6) -120.35(18)
N(1) C(4) C(5) C(10) 60.7(2)
C(4) C(5) C(6) C(7) 179.91(17)
C(4) C(5) C(10) O(2) -1.2(2)
C(4) C(5) C(10) C(9) 179.46(16)
C(6) C(5) C(10) O(2) 179.79(15)
C(6) C(5) C(10) C(9) 0.5(2)
C(10) C(5) C(6) C(7) -1.1(2)
C(5) C(6) C(7) C(8) 0.8(2)
C(5) C(6) C(7) C(11) -178.69(17)
C(6) C(7) C(8) C(9) 0.1(2)
C(11) C(7) C(8) C(9) 179.64(17)
C(7) C(8) C(9) C(10) -0.7(2)
C(7) C(8) C(9) C(12) -179.69(16)
C(8) C(9) C(10) O(2) -178.90(14)
C(8) C(9) C(10) C(5) 0.4(2)
C(12) C(9) C(10) O(2) 0.09(18)
C(12) C(9) C(10) C(5) 179.39(16)
N(1) C(13) C(14) C(15) 125.49(19)
N(1) C(13) C(14) C(19) -54.4(2)
C(13) C(14) C(15) C(16) 179.05(19)
C(13) C(14) C(19) O(3) 4.9(2)
C(13) C(14) C(19) C(18) -176.09(18)
C(15) C(14) C(19) O(3) -174.91(17)
C(15) C(14) C(19) C(18) 4.1(2)
C(19) C(14) C(15) C(16) -1.1(3)
C(14) C(15) C(16) C(17) -1.8(3)
C(14) C(15) C(16) C(20) 177.9(2)
C(15) C(16) C(17) C(18) 1.9(3)
C(20) C(16) C(17) C(18) -177.8(2)
C(16) C(17) C(18) C(19) 0.9(3)
C(16) C(17) C(18) C(21) 179.40(19)
C(17) C(18) C(19) O(3) 175.01(17)
C(17) C(18) C(19) C(14) -4.0(2)
C(21) C(18) C(19) O(3) -3.5(2)
C(21) C(18) C(19) C(14) 177.53(18)
N(1) C(22) C(23) C(24) 129.54(17)
N(1) C(22) C(23) C(28) -50.8(2)
C(22) C(23) C(24) C(25) -179.14(15)
C(22) C(23) C(28) O(4) 2.1(2)
C(22) C(23) C(28) C(27) 179.65(15)
C(24) C(23) C(28) O(4) -178.17(14)
C(24) C(23) C(28) C(27) -0.6(2)
C(28) C(23) C(24) C(25) 1.2(2)
C(23) C(24) C(25) C(26) -0.9(2)
C(23) C(24) C(25) C(29) 178.23(16)
C(24) C(25) C(26) C(27) 0.0(2)
C(29) C(25) C(26) C(27) -179.04(17)
C(25) C(26) C(27) C(28) 0.4(2)
C(25) C(26) C(27) C(30) 179.28(16)
C(26) C(27) C(28) O(4) 177.36(15)
C(26) C(27) C(28) C(23) -0.1(2)
C(30) C(27) C(28) O(4) -1.5(2)
C(30) C(27) C(28) C(23) -178.99(15)
